data_7043255
loop_
_publ_author_name
'Sun, Rui'
'Gao, Su-Mei'
'Wang, Shao-Qiang'
'Song, Wei-Chao'
'zhao, Jiong Peng'
'liu, fuchen'

_publ_section_title
;
 Co-ligand Tuned Pyrimidine-2-carboxylate Mn(II) Complexes from 2D 63
 Layer to Interpenetrated Srs-net
;
_journal_name_full 'Dalton Trans.'
_journal_paper_doi 10.1039/C7DT01045A
_journal_year 2017
_chemical_formula_moiety '0.5(C30 H18 Cl6 Mn6 N12 O12), 1(O)'
_chemical_formula_sum 'C15 H11 Cl3 Mn3 N6 O7'
_chemical_formula_weight 658.47
_space_group_crystal_system trigonal
_space_group_IT_number 164
_space_group_name_Hall '-P 3 2"'
_space_group_name_H-M_alt 'P -3 m 1'
_symmetry_space_group_name_Hall '-P 3 2"'
_symmetry_space_group_name_H-M 'P -3 m 1'
_atom_sites_solution_hydrogens geom
_audit_creation_date 2017-05-09
_audit_creation_method
;
Olex2 1.2
(compiled 2016.02.19 svn.r3266 for OlexSys, GUI svn.r5155)
;
_audit_update_record
;
2017-05-10 deposited with the CCDC.
2017-06-05 downloaded from the CCDC.
;
_cell_angle_alpha 90
_cell_angle_beta 90
_cell_angle_gamma 120
_cell_formula_units_Z 2
_cell_length_a 15.466(2)
_cell_length_b 15.466(2)
_cell_length_c 7.0105(14)
_cell_measurement_reflns_used 11396
_cell_measurement_temperature 293(2)
_cell_measurement_theta_max 27.6
_cell_measurement_theta_min 3.0
_cell_volume 1452.2(4)
_computing_molecular_graphics 'Olex2 (Dolomanov et al., 2009)'
_computing_publication_material 'Olex2 (Dolomanov et al., 2009)'
_computing_structure_refinement 'ShelXL (Sheldrick, 2015)'
_diffrn_ambient_temperature 293(2)
_diffrn_measured_fraction_theta_full 0.992
_diffrn_measured_fraction_theta_max 0.993
_diffrn_measurement_device_type 'Bruker P4'
_diffrn_measurement_method '\w scans'
_diffrn_radiation_monochromator graphite
_diffrn_radiation_type MoK\a
_diffrn_radiation_wavelength 0.71073
_diffrn_reflns_av_R_equivalents 0.140
_diffrn_reflns_av_unetI/netI 0.0601
_diffrn_reflns_Laue_measured_fraction_full 0.992
_diffrn_reflns_Laue_measured_fraction_max 0.993
_diffrn_reflns_number 1221
_diffrn_reflns_point_group_measured_fraction_full 0.992
_diffrn_reflns_point_group_measured_fraction_max 0.993
_diffrn_reflns_theta_full 26.000
_diffrn_reflns_theta_max 27.477
_diffrn_reflns_theta_min 3.280
_exptl_absorpt_coefficient_mu 1.600
_exptl_absorpt_correction_type none
_exptl_crystal_colour YELLOW
_exptl_crystal_density_diffrn 1.506
_exptl_crystal_density_meas ?
_exptl_crystal_description block
_exptl_crystal_F_000 650
_exptl_crystal_size_max 0.2
_exptl_crystal_size_mid 0.16
_exptl_crystal_size_min 0.13
_refine_diff_density_max 0.612
_refine_diff_density_min -0.478
_refine_diff_density_rms 0.112
_refine_ls_extinction_method none
_refine_ls_goodness_of_fit_ref 1.078
_refine_ls_hydrogen_treatment constr
_refine_ls_matrix_type full
_refine_ls_number_parameters 61
_refine_ls_number_reflns 1221
_refine_ls_number_restraints 0
_refine_ls_restrained_S_all 1.078
_refine_ls_R_factor_all 0.1191
_refine_ls_R_factor_gt 0.0842
_refine_ls_shift/su_max 0.000
_refine_ls_shift/su_mean 0.000
_refine_ls_structure_factor_coef Fsqd
_refine_ls_weighting_details 'w=1/[\s^2^(Fo^2^)+(0.0529P)^2^+6.9173P] where P=(Fo^2^+2Fc^2^)/3'
_refine_ls_weighting_scheme calc
_refine_ls_wR_factor_gt 0.1600
_refine_ls_wR_factor_ref 0.1735
_reflns_Friedel_coverage 0.000
_reflns_number_gt 877
_reflns_number_total 1221
_reflns_threshold_expression 'I > 2\s(I)'
_cod_data_source_file c7dt01045a2.cif
_cod_data_source_block 1
_cod_depositor_comments
;
The following automatic conversions were performed:

'_exptl_crystal_density_meas' value 'NONE' was changed to '?' - the
value is perceived as not measured.

Automatic conversion script
Id: cif_fix_values 4973 2017-02-22 13:04:09Z antanas 
;
_cod_original_cell_volume 1452.2(5)
_cod_database_code 7043255
_shelx_space_group_comment
;
The symmetry employed for this shelxl refinement is uniquely defined
by the following loop, which should always be used as a source of
symmetry information in preference to the above space-group names.
They are only intended as comments.
;
_olex2_refinement_description
;
1. Twinned data refinement
 Scales: 0.9961(11) 0.0039(11)
2. Fixed Uiso
 At 1.2 times of:
  All C(H) groups
3.a Aromatic/amide H refined with riding coordinates:
 C4(H4), C3(H3)
;
_shelx_shelxl_version_number 2014/7
_olex2_submission_special_instructions 'No special instructions were received'

loop_
_space_group_symop_operation_xyz
'x, y, z'
'-y, x-y, z'
'-x+y, -x, z'
'y, x, -z'
'x-y, -y, -z'
'-x, -x+y, -z'
'-x, -y, -z'
'y, -x+y, -z'
'x-y, x, -z'
'-y, -x, z'
'-x+y, y, z'
'x, x-y, z'

loop_
_atom_site_label
_atom_site_type_symbol
_atom_site_fract_x
_atom_site_fract_y
_atom_site_fract_z
_atom_site_U_iso_or_equiv
_atom_site_adp_type
_atom_site_occupancy
_atom_site_site_symmetry_order
_atom_site_calc_flag
_atom_site_refinement_flags_posn
_atom_site_refinement_flags_adp
_atom_site_refinement_flags_occupancy
Mn1 Mn 1.0000 0.37797(8) 0.5000 0.0355(4) Uani 1 2 d S T P
Cl1 Cl 0.93547(17) 0.46773(8) 0.2883(3) 0.0423(6) Uani 1 2 d S T P
N1 N 1.1295(4) 0.4140(4) 0.2999(6) 0.0384(12) Uani 1 1 d . . .
O1 O 0.9057(3) 0.2388(3) 0.3490(6) 0.0474(11) Uani 1 1 d . . .
C1 C 0.8246(3) 0.1754(3) 0.4221(11) 0.0367(19) Uani 1 2 d S T P
C2 C 1.1980(3) 0.3960(6) 0.3806(11) 0.0351(18) Uani 1 2 d S T P
C4 C 1.2374(4) 0.4748(9) 0.0318(12) 0.057(3) Uani 1 2 d S T P
H4 H 1.2519 0.5037 -0.0888 0.068 Uiso 1 2 calc RS T P
C3 C 1.1499(5) 0.4525(5) 0.1246(8) 0.0477(16) Uani 1 1 d . . .
H3 H 1.1038 0.4647 0.0630 0.057 Uiso 1 1 calc R . .
O1W O 1.3333 0.6667 0.529(6) 0.249(16) Uani 1 6 d S T P

loop_
_atom_site_aniso_label
_atom_site_aniso_U_11
_atom_site_aniso_U_22
_atom_site_aniso_U_33
_atom_site_aniso_U_23
_atom_site_aniso_U_13
_atom_site_aniso_U_12
Mn1 0.0241(7) 0.0385(6) 0.0391(7) 0.0003(3) 0.0006(5) 0.0120(3)
Cl1 0.0465(13) 0.0435(9) 0.0381(11) -0.0072(5) -0.0144(9) 0.0232(6)
N1 0.036(3) 0.045(3) 0.036(3) 0.003(2) -0.002(2) 0.021(2)
O1 0.040(2) 0.044(3) 0.047(2) -0.002(2) 0.010(2) 0.012(2)
C1 0.038(4) 0.038(4) 0.037(4) 0.0038(18) -0.0038(18) 0.022(4)
C2 0.032(3) 0.042(5) 0.035(4) -0.007(4) -0.0035(18) 0.021(2)
C4 0.068(5) 0.089(8) 0.019(4) 0.005(5) 0.002(2) 0.045(4)
C3 0.047(4) 0.074(5) 0.031(3) 0.009(3) 0.000(3) 0.037(4)
O1W 0.196(19) 0.196(19) 0.35(5) 0.000 0.000 0.098(9)

loop_
_atom_type_symbol
_atom_type_description
_atom_type_scat_dispersion_real
_atom_type_scat_dispersion_imag
_atom_type_scat_source
C C 0.0033 0.0016 'International Tables Vol C Tables 4.2.6.8 and 6.1.1.4'
H H 0.0000 0.0000 'International Tables Vol C Tables 4.2.6.8 and 6.1.1.4'
Cl Cl 0.1484 0.1585 'International Tables Vol C Tables 4.2.6.8 and 6.1.1.4'
Mn Mn 0.3368 0.7283 'International Tables Vol C Tables 4.2.6.8 and 6.1.1.4'
N N 0.0061 0.0033 'International Tables Vol C Tables 4.2.6.8 and 6.1.1.4'
O O 0.0106 0.0060 'International Tables Vol C Tables 4.2.6.8 and 6.1.1.4'

loop_
_geom_angle_atom_site_label_1
_geom_angle_atom_site_label_2
_geom_angle_atom_site_label_3
_geom_angle
_geom_angle_site_symmetry_1
_geom_angle_site_symmetry_3
Cl1 Mn1 Cl1 84.61(8) 7_766 .
N1 Mn1 Cl1 92.53(13) . .
N1 Mn1 Cl1 104.17(13) 6_766 .
N1 Mn1 Cl1 92.53(13) 6_766 7_766
N1 Mn1 Cl1 104.17(13) . 7_766
N1 Mn1 N1 157.5(3) 6_766 .
O1 Mn1 Cl1 164.26(12) . 7_766
O1 Mn1 Cl1 90.22(12) . .
O1 Mn1 Cl1 164.27(12) 6_766 .
O1 Mn1 Cl1 90.22(12) 6_766 7_766
O1 Mn1 N1 74.31(16) . 6_766
O1 Mn1 N1 90.87(16) . .
O1 Mn1 N1 74.31(16) 6_766 .
O1 Mn1 N1 90.87(16) 6_766 6_766
O1 Mn1 O1 98.4(2) . 6_766
Mn1 Cl1 Mn1 95.39(8) 7_766 .
C2 N1 Mn1 112.2(4) . .
C3 N1 Mn1 131.3(4) . .
C3 N1 C2 116.4(5) . .
C1 O1 Mn1 119.3(4) . .
O1 C1 O1 126.4(8) . 10_665
O1 C1 C2 116.8(4) 10_665 9_546
O1 C1 C2 116.8(4) . 9_546
N1 C2 N1 125.7(7) 11_755 .
N1 C2 C1 117.2(4) 11_755 8_666
N1 C2 C1 117.2(4) . 8_666
C3 C4 H4 121.2 . .
C3 C4 H4 121.2 11_755 .
C3 C4 C3 117.5(8) 11_755 .
N1 C3 C4 122.0(6) . .
N1 C3 H3 119.0 . .
C4 C3 H3 119.0 . .

loop_
_geom_bond_atom_site_label_1
_geom_bond_atom_site_label_2
_geom_bond_distance
_geom_bond_site_symmetry_2
Mn1 Cl1 2.5519(17) .
Mn1 Cl1 2.5519(17) 7_766
Mn1 N1 2.275(5) 6_766
Mn1 N1 2.275(5) .
Mn1 O1 2.177(4) 6_766
Mn1 O1 2.177(4) .
Cl1 Mn1 2.5520(17) 7_766
N1 C2 1.347(6) .
N1 C3 1.333(7) .
O1 C1 1.252(5) .
C1 O1 1.252(5) 10_665
C1 C2 1.510(12) 9_546
C2 N1 1.346(6) 11_755
C2 C1 1.510(12) 8_666
C4 H4 0.9300 .
C4 C3 1.381(8) 11_755
C4 C3 1.381(8) .
C3 H3 0.9300 .

loop_
_geom_torsion_atom_site_label_1
_geom_torsion_atom_site_label_2
_geom_torsion_atom_site_label_3
_geom_torsion_atom_site_label_4
_geom_torsion
_geom_torsion_site_symmetry_1
_geom_torsion_site_symmetry_4
Mn1 N1 C2 N1 -177.1(6) . 11_755
Mn1 N1 C2 C1 3.5(8) . 8_666
Mn1 N1 C3 C4 175.6(6) . .
Mn1 O1 C1 O1 176.9(5) . 10_665
Mn1 O1 C1 C2 -4.3(9) . 9_546
C2 N1 C3 C4 -1.3(11) . .
C3 N1 C2 N1 0.4(12) . 11_755
C3 N1 C2 C1 -179.0(6) . 8_666
C3 C4 C3 N1 2.2(15) 11_755 .

loop_
_twin_individual_id
_twin_individual_mass_fraction_refined
1 0.9961(11)
2 0.0039(11)
